data_2228404
loop_
_publ_author_name
'Cai, Hua'
'Guo, Ying'
'Li, Jian-Gang'

_publ_section_title
;
 Tetrakis[1-phenyl-3-(1<i>H</i>-1,2,4-triazol-1-yl-\k<i>N</i>^4^)propan-1-one]bis(thiocyanato-\k<i>N</i>)manganese(II)
;
_journal_coeditor_code HY2378
_journal_issue 12
_journal_name_full 'Acta Crystallographica Section E'
_journal_page_first m1605
_journal_paper_doi 10.1107/S1600536810047112
_journal_volume 66
_journal_year 2010
_chemical_formula_iupac '[Mn (N C S)2 (C11 H11 N3 O)4]'
_chemical_formula_moiety 'C46 H44 Mn N14 O4 S2'
_chemical_formula_sum 'C46 H44 Mn N14 O4 S2'
_chemical_formula_weight 976.03
_chemical_name_systematic
;
Tetrakis[1-phenyl-3-(1<i>H</i>-1,2,4-triazol-1-yl-\k<i>N</i>^4^)propan-1-
one]bis(thiocyanato-\k<i>N</i>)manganese(II)
;
_space_group_IT_number 2
_symmetry_cell_setting triclinic
_symmetry_space_group_name_Hall '-P 1'
_symmetry_space_group_name_H-M 'P -1'
_atom_sites_solution_hydrogens geom
_atom_sites_solution_primary direct
_atom_sites_solution_secondary difmap
_cell_angle_alpha 69.240(3)
_cell_angle_beta 75.417(3)
_cell_angle_gamma 81.686(3)
_cell_formula_units_Z 1
_cell_length_a 7.9326(17)
_cell_length_b 11.845(3)
_cell_length_c 13.740(3)
_cell_measurement_reflns_used 1514
_cell_measurement_temperature 293(2)
_cell_measurement_theta_max 22.42
_cell_measurement_theta_min 2.80
_cell_volume 1166.1(5)
_computing_cell_refinement 'SAINT (Bruker, 2007)'
_computing_data_collection 'APEX2 (Bruker, 2007)'
_computing_data_reduction 'SAINT (Bruker, 2007)'
_computing_molecular_graphics 'SHELXTL (Sheldrick, 2008) and DIAMOND (Brandenburg & Berndt, 1999)'
_computing_publication_material 'SHELXTL (Sheldrick, 2008)'
_computing_structure_refinement 'SHELXL97 (Sheldrick, 2008)'
_computing_structure_solution 'SHELXS97 (Sheldrick, 2008)'
_diffrn_ambient_temperature 293(2)
_diffrn_measured_fraction_theta_full 0.987
_diffrn_measured_fraction_theta_max 0.987
_diffrn_measurement_device_type 'Bruker APEXII CCD'
_diffrn_measurement_method '\f and \w'
_diffrn_radiation_monochromator graphite
_diffrn_radiation_source 'fine-focus sealed tube'
_diffrn_radiation_type MoK\a
_diffrn_radiation_wavelength 0.71073
_diffrn_reflns_av_R_equivalents 0.0211
_diffrn_reflns_av_sigmaI/netI 0.0456
_diffrn_reflns_limit_h_max 9
_diffrn_reflns_limit_h_min -8
_diffrn_reflns_limit_k_max 14
_diffrn_reflns_limit_k_min -13
_diffrn_reflns_limit_l_max 16
_diffrn_reflns_limit_l_min -14
_diffrn_reflns_number 6410
_diffrn_reflns_theta_full 25.03
_diffrn_reflns_theta_max 25.03
_diffrn_reflns_theta_min 2.01
_exptl_absorpt_coefficient_mu 0.433
_exptl_absorpt_correction_T_max 0.9419
_exptl_absorpt_correction_T_min 0.9185
_exptl_absorpt_correction_type multi-scan
_exptl_absorpt_process_details '(SADABS; Sheldrick, 1996)'
_exptl_crystal_colour colorless
_exptl_crystal_density_diffrn 1.390
_exptl_crystal_density_method 'not measured'
_exptl_crystal_description block
_exptl_crystal_F_000 507
_exptl_crystal_size_max 0.20
_exptl_crystal_size_mid 0.18
_exptl_crystal_size_min 0.14
_refine_diff_density_max 0.190
_refine_diff_density_min -0.234
_refine_ls_extinction_method none
_refine_ls_goodness_of_fit_ref 1.062
_refine_ls_hydrogen_treatment constr
_refine_ls_matrix_type full
_refine_ls_number_parameters 304
_refine_ls_number_reflns 4075
_refine_ls_number_restraints 0
_refine_ls_restrained_S_all 1.062
_refine_ls_R_factor_all 0.0656
_refine_ls_R_factor_gt 0.0375
_refine_ls_shift/su_max 0.000
_refine_ls_shift/su_mean 0.000
_refine_ls_structure_factor_coef Fsqd
_refine_ls_weighting_details 'calc w=1/[\s^2^(Fo^2^)+(0.0394P)^2^+0.0024P] where P=(Fo^2^+2Fc^2^)/3'
_refine_ls_weighting_scheme calc
_refine_ls_wR_factor_gt 0.0802
_refine_ls_wR_factor_ref 0.0886
_reflns_number_gt 2840
_reflns_number_total 4075
_reflns_threshold_expression I>2\s(I)
_cod_data_source_file hy2378.cif
_cod_data_source_block I
_cod_database_code 2228404
_cod_database_fobs_code 2228404

loop_
_symmetry_equiv_pos_as_xyz
'x, y, z'
'-x, -y, -z'

loop_
_atom_site_type_symbol
_atom_site_label
_atom_site_fract_x
_atom_site_fract_y
_atom_site_fract_z
_atom_site_U_iso_or_equiv
_atom_site_adp_type
_atom_site_calc_flag
_atom_site_refinement_flags
_atom_site_occupancy
_atom_site_disorder_assembly
_atom_site_disorder_group
Mn Mn1 0.0000 0.0000 1.0000 0.03670(15) Uani d S 1 . .
S S1 -0.34152(10) -0.18300(7) 0.86875(6) 0.0709(2) Uani d . 1 . .
O O1 0.7108(2) 0.12219(16) 0.41612(14) 0.0696(5) Uani d . 1 . .
O O2 -0.2798(3) 0.43808(16) 0.66598(16) 0.0763(6) Uani d . 1 . .
N N1 0.2363(2) 0.06526(16) 0.87054(14) 0.0429(5) Uani d . 1 . .
N N2 0.4935(2) 0.14559(18) 0.78206(15) 0.0532(5) Uani d . 1 . .
N N3 0.4371(2) 0.09195(16) 0.72510(14) 0.0425(5) Uani d . 1 . .
N N4 -0.1390(2) 0.18782(15) 0.96560(14) 0.0413(5) Uani d . 1 . .
N N5 -0.2623(3) 0.36007(18) 0.99367(16) 0.0532(5) Uani d . 1 . .
N N6 -0.3215(2) 0.34167(17) 0.91665(15) 0.0441(5) Uani d . 1 . .
N N7 -0.1117(3) -0.03665(19) 0.88320(16) 0.0538(5) Uani d . 1 . .
C C1 0.2858(3) 0.0449(2) 0.77873(18) 0.0459(6) Uani d . 1 . .
H H1 0.2231 0.0031 0.7550 0.055 Uiso calc R 1 . .
C C2 0.3686(3) 0.1270(2) 0.86777(19) 0.0524(6) Uani d . 1 . .
H H2 0.3708 0.1545 0.9230 0.063 Uiso calc R 1 . .
C C3 0.5430(3) 0.0878(2) 0.62302(18) 0.0523(6) Uani d . 1 . .
H H3A 0.4815 0.0482 0.5926 0.063 Uiso calc R 1 . .
H H3B 0.6517 0.0410 0.6337 0.063 Uiso calc R 1 . .
C C4 0.5813(3) 0.2132(2) 0.54720(17) 0.0470(6) Uani d . 1 . .
H H4A 0.6465 0.2512 0.5770 0.056 Uiso calc R 1 . .
H H4B 0.4721 0.2608 0.5398 0.056 Uiso calc R 1 . .
C C5 0.6839(3) 0.2142(2) 0.43876(18) 0.0459(6) Uani d . 1 . .
C C6 0.7487(3) 0.3311(2) 0.35991(17) 0.0426(6) Uani d . 1 . .
C C7 0.6996(3) 0.4402(2) 0.3773(2) 0.0555(7) Uani d . 1 . .
H H7 0.6264 0.4421 0.4413 0.067 Uiso calc R 1 . .
C C8 0.7584(4) 0.5460(2) 0.3002(2) 0.0638(7) Uani d . 1 . .
H H8 0.7225 0.6192 0.3121 0.077 Uiso calc R 1 . .
C C9 0.8682(3) 0.5450(3) 0.2070(2) 0.0633(7) Uani d . 1 . .
H H9 0.9077 0.6173 0.1558 0.076 Uiso calc R 1 . .
C C10 0.9208(3) 0.4378(3) 0.1883(2) 0.0645(8) Uani d . 1 . .
H H10 0.9964 0.4368 0.1247 0.077 Uiso calc R 1 . .
C C11 0.8608(3) 0.3315(2) 0.26470(19) 0.0546(7) Uani d . 1 . .
H H11 0.8963 0.2587 0.2520 0.066 Uiso calc R 1 . .
C C12 -0.2476(3) 0.2397(2) 0.90146(18) 0.0429(6) Uani d . 1 . .
H H12 -0.2693 0.2090 0.8524 0.051 Uiso calc R 1 . .
C C13 -0.1537(3) 0.2650(2) 1.02034(19) 0.0506(6) Uani d . 1 . .
H H13 -0.0918 0.2519 1.0729 0.061 Uiso calc R 1 . .
C C14 -0.4552(3) 0.4253(2) 0.8686(2) 0.0570(7) Uani d . 1 . .
H H14A -0.5458 0.4428 0.9245 0.068 Uiso calc R 1 . .
H H14B -0.5080 0.3868 0.8329 0.068 Uiso calc R 1 . .
C C15 -0.3844(3) 0.5427(2) 0.78923(19) 0.0509(6) Uani d . 1 . .
H H15A -0.4804 0.6033 0.7789 0.061 Uiso calc R 1 . .
H H15B -0.3055 0.5701 0.8188 0.061 Uiso calc R 1 . .
C C16 -0.2891(3) 0.5332(2) 0.6827(2) 0.0509(6) Uani d . 1 . .
C C17 -0.2102(3) 0.6418(2) 0.59709(19) 0.0479(6) Uani d . 1 . .
C C18 -0.2121(3) 0.7519(2) 0.6130(2) 0.0607(7) Uani d . 1 . .
H H18 -0.2654 0.7599 0.6789 0.073 Uiso calc R 1 . .
C C19 -0.1353(4) 0.8486(3) 0.5314(2) 0.0715(8) Uani d . 1 . .
H H19 -0.1376 0.9217 0.5427 0.086 Uiso calc R 1 . .
C C20 -0.0561(4) 0.8392(3) 0.4342(2) 0.0702(8) Uani d . 1 . .
H H20 -0.0043 0.9054 0.3797 0.084 Uiso calc R 1 . .
C C21 -0.0530(4) 0.7320(3) 0.4172(2) 0.0764(9) Uani d . 1 . .
H H21 0.0011 0.7249 0.3510 0.092 Uiso calc R 1 . .
C C22 -0.1298(3) 0.6347(3) 0.4978(2) 0.0637(7) Uani d . 1 . .
H H22 -0.1277 0.5623 0.4851 0.076 Uiso calc R 1 . .
C C23 -0.2068(3) -0.0969(2) 0.87534(17) 0.0438(6) Uani d . 1 . .

loop_
_atom_site_aniso_label
_atom_site_aniso_U_11
_atom_site_aniso_U_22
_atom_site_aniso_U_33
_atom_site_aniso_U_12
_atom_site_aniso_U_13
_atom_site_aniso_U_23
Mn1 0.0344(3) 0.0396(3) 0.0321(3) -0.0090(2) -0.0024(2) -0.0078(2)
S1 0.0835(5) 0.0780(5) 0.0643(5) -0.0293(4) -0.0104(4) -0.0341(4)
O1 0.0930(14) 0.0559(12) 0.0517(12) -0.0116(10) 0.0070(10) -0.0209(10)
O2 0.0934(14) 0.0546(12) 0.0837(15) -0.0020(10) -0.0071(11) -0.0356(11)
N1 0.0423(11) 0.0464(12) 0.0356(12) -0.0131(9) -0.0017(9) -0.0090(9)
N2 0.0519(12) 0.0649(14) 0.0437(13) -0.0276(11) 0.0015(10) -0.0180(11)
N3 0.0439(11) 0.0465(11) 0.0342(11) -0.0125(9) -0.0007(9) -0.0115(9)
N4 0.0461(12) 0.0391(11) 0.0368(11) -0.0063(9) -0.0088(9) -0.0091(9)
N5 0.0671(14) 0.0482(13) 0.0480(13) 0.0001(11) -0.0184(11) -0.0179(11)
N6 0.0433(11) 0.0417(12) 0.0448(12) -0.0033(9) -0.0111(9) -0.0099(10)
N7 0.0488(12) 0.0645(14) 0.0515(13) -0.0091(11) -0.0147(10) -0.0184(11)
C1 0.0445(14) 0.0532(15) 0.0390(14) -0.0148(11) -0.0065(11) -0.0113(12)
C2 0.0595(16) 0.0612(16) 0.0376(14) -0.0266(13) 0.0029(12) -0.0179(12)
C3 0.0522(15) 0.0573(16) 0.0398(14) -0.0100(12) 0.0057(12) -0.0152(12)
C4 0.0445(14) 0.0537(15) 0.0349(13) -0.0037(11) -0.0013(11) -0.0098(12)
C5 0.0429(14) 0.0518(15) 0.0395(14) -0.0015(12) -0.0063(11) -0.0134(12)
C6 0.0405(13) 0.0533(15) 0.0322(13) -0.0052(11) -0.0080(11) -0.0110(11)
C7 0.0627(17) 0.0549(17) 0.0412(15) -0.0019(13) -0.0043(13) -0.0120(13)
C8 0.081(2) 0.0497(16) 0.0557(18) -0.0065(14) -0.0147(16) -0.0108(14)
C9 0.0639(18) 0.0649(19) 0.0529(18) -0.0242(15) -0.0152(14) 0.0000(15)
C10 0.0645(18) 0.082(2) 0.0379(15) -0.0223(16) 0.0035(13) -0.0123(15)
C11 0.0609(16) 0.0605(17) 0.0402(15) -0.0095(13) -0.0027(12) -0.0174(13)
C12 0.0432(14) 0.0435(14) 0.0420(14) -0.0090(11) -0.0056(11) -0.0143(12)
C13 0.0664(17) 0.0460(15) 0.0431(15) -0.0026(13) -0.0194(13) -0.0142(12)
C14 0.0443(15) 0.0577(17) 0.0664(18) 0.0029(13) -0.0162(13) -0.0167(14)
C15 0.0532(15) 0.0448(14) 0.0529(16) 0.0092(12) -0.0183(13) -0.0141(13)
C16 0.0512(15) 0.0448(15) 0.0614(17) 0.0087(12) -0.0222(13) -0.0208(14)
C17 0.0501(14) 0.0457(15) 0.0496(15) 0.0125(12) -0.0206(12) -0.0172(12)
C18 0.0799(19) 0.0510(16) 0.0476(16) 0.0053(14) -0.0106(14) -0.0177(14)
C19 0.090(2) 0.0491(17) 0.069(2) 0.0007(15) -0.0149(18) -0.0154(16)
C20 0.0660(18) 0.068(2) 0.0579(19) 0.0036(15) -0.0109(15) -0.0029(16)
C21 0.071(2) 0.088(2) 0.0564(19) 0.0139(18) -0.0056(16) -0.0210(18)
C22 0.0677(18) 0.0635(18) 0.0621(19) 0.0128(15) -0.0150(15) -0.0294(16)
C23 0.0484(15) 0.0493(15) 0.0325(13) 0.0019(12) -0.0090(11) -0.0139(11)

loop_
_atom_type_symbol
_atom_type_description
_atom_type_scat_dispersion_real
_atom_type_scat_dispersion_imag
_atom_type_scat_source
C C 0.0033 0.0016 'International Tables Vol C Tables 4.2.6.8 and 6.1.1.4'
H H 0.0000 0.0000 'International Tables Vol C Tables 4.2.6.8 and 6.1.1.4'
N N 0.0061 0.0033 'International Tables Vol C Tables 4.2.6.8 and 6.1.1.4'
O O 0.0106 0.0060 'International Tables Vol C Tables 4.2.6.8 and 6.1.1.4'
S S 0.1246 0.1234 'International Tables Vol C Tables 4.2.6.8 and 6.1.1.4'
Mn Mn 0.3368 0.7283 'International Tables Vol C Tables 4.2.6.8 and 6.1.1.4'

loop_
_geom_angle_atom_site_label_1
_geom_angle_atom_site_label_2
_geom_angle_atom_site_label_3
_geom_angle_site_symmetry_1
_geom_angle_site_symmetry_3
_geom_angle
_geom_angle_publ_flag
N7 Mn1 N7 . 2_557 180.0 ?
N7 Mn1 N1 . 2_557 91.32(7) ?
N7 Mn1 N1 2_557 2_557 88.68(7) ?
N7 Mn1 N1 . . 88.68(7) ?
N7 Mn1 N1 2_557 . 91.32(7) ?
N1 Mn1 N1 2_557 . 180.0 ?
N7 Mn1 N4 . 2_557 89.00(7) ?
N7 Mn1 N4 2_557 2_557 91.00(7) ?
N1 Mn1 N4 2_557 2_557 93.23(6) ?
N1 Mn1 N4 . 2_557 86.77(6) ?
N7 Mn1 N4 . . 91.00(7) ?
N7 Mn1 N4 2_557 . 89.00(7) ?
N1 Mn1 N4 2_557 . 86.77(6) ?
N1 Mn1 N4 . . 93.23(6) ?
N4 Mn1 N4 2_557 . 180.0000(10) ?
C1 N1 C2 . . 102.08(18) ?
C1 N1 Mn1 . . 127.56(15) ?
C2 N1 Mn1 . . 130.23(15) ?
C2 N2 N3 . . 102.28(18) ?
C1 N3 N2 . . 109.70(18) ?
C1 N3 C3 . . 129.7(2) ?
N2 N3 C3 . . 120.58(18) ?
C12 N4 C13 . . 102.41(19) ?
C12 N4 Mn1 . . 129.36(15) ?
C13 N4 Mn1 . . 127.34(15) ?
C13 N5 N6 . . 102.19(19) ?
C12 N6 N5 . . 109.89(19) ?
C12 N6 C14 . . 130.0(2) ?
N5 N6 C14 . . 120.02(19) ?
C23 N7 Mn1 . . 143.02(18) ?
N1 C1 N3 . . 110.6(2) ?
N1 C1 H1 . . 124.7 ?
N3 C1 H1 . . 124.7 ?
N2 C2 N1 . . 115.3(2) ?
N2 C2 H2 . . 122.3 ?
N1 C2 H2 . . 122.3 ?
N3 C3 C4 . . 110.74(19) ?
N3 C3 H3A . . 109.5 ?
C4 C3 H3A . . 109.5 ?
N3 C3 H3B . . 109.5 ?
C4 C3 H3B . . 109.5 ?
H3A C3 H3B . . 108.1 ?
C3 C4 C5 . . 112.8(2) ?
C3 C4 H4A . . 109.0 ?
C5 C4 H4A . . 109.0 ?
C3 C4 H4B . . 109.0 ?
C5 C4 H4B . . 109.0 ?
H4A C4 H4B . . 107.8 ?
O1 C5 C6 . . 121.1(2) ?
O1 C5 C4 . . 120.6(2) ?
C6 C5 C4 . . 118.3(2) ?
C7 C6 C11 . . 118.2(2) ?
C7 C6 C5 . . 122.6(2) ?
C11 C6 C5 . . 119.2(2) ?
C8 C7 C6 . . 120.3(2) ?
C8 C7 H7 . . 119.9 ?
C6 C7 H7 . . 119.9 ?
C9 C8 C7 . . 120.8(3) ?
C9 C8 H8 . . 119.6 ?
C7 C8 H8 . . 119.6 ?
C8 C9 C10 . . 120.1(3) ?
C8 C9 H9 . . 119.9 ?
C10 C9 H9 . . 119.9 ?
C9 C10 C11 . . 119.4(2) ?
C9 C10 H10 . . 120.3 ?
C11 C10 H10 . . 120.3 ?
C10 C11 C6 . . 121.2(2) ?
C10 C11 H11 . . 119.4 ?
C6 C11 H11 . . 119.4 ?
N4 C12 N6 . . 110.5(2) ?
N4 C12 H12 . . 124.7 ?
N6 C12 H12 . . 124.7 ?
N5 C13 N4 . . 115.0(2) ?
N5 C13 H13 . . 122.5 ?
N4 C13 H13 . . 122.5 ?
N6 C14 C15 . . 112.91(19) ?
N6 C14 H14A . . 109.0 ?
C15 C14 H14A . . 109.0 ?
N6 C14 H14B . . 109.0 ?
C15 C14 H14B . . 109.0 ?
H14A C14 H14B . . 107.8 ?
C16 C15 C14 . . 113.7(2) ?
C16 C15 H15A . . 108.8 ?
C14 C15 H15A . . 108.8 ?
C16 C15 H15B . . 108.8 ?
C14 C15 H15B . . 108.8 ?
H15A C15 H15B . . 107.7 ?
O2 C16 C17 . . 120.4(2) ?
O2 C16 C15 . . 120.1(2) ?
C17 C16 C15 . . 119.5(2) ?
C22 C17 C18 . . 117.7(2) ?
C22 C17 C16 . . 119.6(2) ?
C18 C17 C16 . . 122.7(2) ?
C19 C18 C17 . . 120.1(3) ?
C19 C18 H18 . . 119.9 ?
C17 C18 H18 . . 119.9 ?
C20 C19 C18 . . 121.1(3) ?
C20 C19 H19 . . 119.4 ?
C18 C19 H19 . . 119.4 ?
C19 C20 C21 . . 119.6(3) ?
C19 C20 H20 . . 120.2 ?
C21 C20 H20 . . 120.2 ?
C20 C21 C22 . . 120.0(3) ?
C20 C21 H21 . . 120.0 ?
C22 C21 H21 . . 120.0 ?
C21 C22 C17 . . 121.5(3) ?
C21 C22 H22 . . 119.3 ?
C17 C22 H22 . . 119.3 ?
N7 C23 S1 . . 178.0(2) ?

loop_
_geom_bond_atom_site_label_1
_geom_bond_atom_site_label_2
_geom_bond_site_symmetry_2
_geom_bond_distance
_geom_bond_publ_flag
Mn1 N7 . 2.207(2) ?
Mn1 N1 . 2.2452(17) ?
Mn1 N4 . 2.2796(18) ?
S1 C23 . 1.619(3) ?
O1 C5 . 1.212(3) ?
O2 C16 . 1.216(3) ?
N1 C1 . 1.320(3) ?
N1 C2 . 1.349(3) ?
N2 C2 . 1.307(3) ?
N2 N3 . 1.352(2) ?
N3 C1 . 1.323(3) ?
N3 C3 . 1.456(3) ?
N4 C12 . 1.320(3) ?
N4 C13 . 1.352(3) ?
N5 C13 . 1.315(3) ?
N5 N6 . 1.353(2) ?
N6 C12 . 1.326(3) ?
N6 C14 . 1.459(3) ?
N7 C23 . 1.158(3) ?
C1 H1 . 0.9300 ?
C2 H2 . 0.9300 ?
C3 C4 . 1.503(3) ?
C3 H3A . 0.9700 ?
C3 H3B . 0.9700 ?
C4 C5 . 1.504(3) ?
C4 H4A . 0.9700 ?
C4 H4B . 0.9700 ?
C5 C6 . 1.490(3) ?
C6 C7 . 1.380(3) ?
C6 C11 . 1.383(3) ?
C7 C8 . 1.375(3) ?
C7 H7 . 0.9300 ?
C8 C9 . 1.358(4) ?
C8 H8 . 0.9300 ?
C9 C10 . 1.370(4) ?
C9 H9 . 0.9300 ?
C10 C11 . 1.378(3) ?
C10 H10 . 0.9300 ?
C11 H11 . 0.9300 ?
C12 H12 . 0.9300 ?
C13 H13 . 0.9300 ?
C14 C15 . 1.510(3) ?
C14 H14A . 0.9700 ?
C14 H14B . 0.9700 ?
C15 C16 . 1.504(3) ?
C15 H15A . 0.9700 ?
C15 H15B . 0.9700 ?
C16 C17 . 1.490(3) ?
C17 C22 . 1.380(3) ?
C17 C18 . 1.393(3) ?
C18 C19 . 1.374(4) ?
C18 H18 . 0.9300 ?
C19 C20 . 1.361(4) ?
C19 H19 . 0.9300 ?
C20 C21 . 1.367(4) ?
C20 H20 . 0.9300 ?
C21 C22 . 1.373(4) ?
C21 H21 . 0.9300 ?
C22 H22 . 0.9300 ?

loop_
_geom_hbond_atom_site_label_D
_geom_hbond_atom_site_label_H
_geom_hbond_atom_site_label_A
_geom_hbond_site_symmetry_A
_geom_hbond_distance_DH
_geom_hbond_distance_HA
_geom_hbond_distance_DA
_geom_hbond_angle_DHA
_geom_hbond_publ_flag
C12 H12 N2 1_455 0.93 2.62 3.436(3) 146 y
C18 H18 S1 1_565 0.93 2.82 3.725(3) 164 y

loop_
_geom_torsion_atom_site_label_1
_geom_torsion_atom_site_label_2
_geom_torsion_atom_site_label_3
_geom_torsion_atom_site_label_4
_geom_torsion_site_symmetry_1
_geom_torsion_site_symmetry_2
_geom_torsion_site_symmetry_3
_geom_torsion_site_symmetry_4
_geom_torsion
_geom_torsion_publ_flag
N7 Mn1 N1 C1 . . . . -17.61(19) ?
N7 Mn1 N1 C1 2_557 . . . 162.39(19) ?
N4 Mn1 N1 C1 2_557 . . . 71.47(19) ?
N4 Mn1 N1 C1 . . . . -108.53(19) ?
N7 Mn1 N1 C2 . . . . 167.2(2) ?
N7 Mn1 N1 C2 2_557 . . . -12.8(2) ?
N4 Mn1 N1 C2 2_557 . . . -103.7(2) ?
N4 Mn1 N1 C2 . . . . 76.3(2) ?
C2 N2 N3 C1 . . . . -0.3(3) ?
C2 N2 N3 C3 . . . . -177.8(2) ?
N7 Mn1 N4 C12 . . . . 2.65(19) ?
N7 Mn1 N4 C12 2_557 . . . -177.35(19) ?
N1 Mn1 N4 C12 2_557 . . . -88.62(19) ?
N1 Mn1 N4 C12 . . . . 91.38(19) ?
N7 Mn1 N4 C13 . . . . 169.91(18) ?
N7 Mn1 N4 C13 2_557 . . . -10.09(18) ?
N1 Mn1 N4 C13 2_557 . . . 78.64(18) ?
N1 Mn1 N4 C13 . . . . -101.36(18) ?
C13 N5 N6 C12 . . . . 0.0(2) ?
C13 N5 N6 C14 . . . . 176.6(2) ?
N1 Mn1 N7 C23 2_557 . . . -27.0(3) ?
N1 Mn1 N7 C23 . . . . 153.0(3) ?
N4 Mn1 N7 C23 2_557 . . . 66.2(3) ?
N4 Mn1 N7 C23 . . . . -113.8(3) ?
C2 N1 C1 N3 . . . . -0.3(3) ?
Mn1 N1 C1 N3 . . . . -176.47(14) ?
N2 N3 C1 N1 . . . . 0.4(3) ?
C3 N3 C1 N1 . . . . 177.6(2) ?
N3 N2 C2 N1 . . . . 0.2(3) ?
C1 N1 C2 N2 . . . . 0.0(3) ?
Mn1 N1 C2 N2 . . . . 176.10(16) ?
C1 N3 C3 C4 . . . . 125.4(2) ?
N2 N3 C3 C4 . . . . -57.7(3) ?
N3 C3 C4 C5 . . . . -177.45(19) ?
C3 C4 C5 O1 . . . . 8.0(3) ?
C3 C4 C5 C6 . . . . -172.95(19) ?
O1 C5 C6 C7 . . . . 170.4(2) ?
C4 C5 C6 C7 . . . . -8.7(3) ?
O1 C5 C6 C11 . . . . -8.7(3) ?
C4 C5 C6 C11 . . . . 172.2(2) ?
C11 C6 C7 C8 . . . . 1.4(4) ?
C5 C6 C7 C8 . . . . -177.7(2) ?
C6 C7 C8 C9 . . . . -1.4(4) ?
C7 C8 C9 C10 . . . . 0.5(4) ?
C8 C9 C10 C11 . . . . 0.3(4) ?
C9 C10 C11 C6 . . . . -0.1(4) ?
C7 C6 C11 C10 . . . . -0.7(4) ?
C5 C6 C11 C10 . . . . 178.5(2) ?
C13 N4 C12 N6 . . . . 0.3(2) ?
Mn1 N4 C12 N6 . . . . 170.01(13) ?
N5 N6 C12 N4 . . . . -0.2(2) ?
C14 N6 C12 N4 . . . . -176.4(2) ?
N6 N5 C13 N4 . . . . 0.3(3) ?
C12 N4 C13 N5 . . . . -0.4(3) ?
Mn1 N4 C13 N5 . . . . -170.35(15) ?
C12 N6 C14 C15 . . . . -107.7(3) ?
N5 N6 C14 C15 . . . . 76.5(3) ?
N6 C14 C15 C16 . . . . 77.9(3) ?
C14 C15 C16 O2 . . . . 2.3(3) ?
C14 C15 C16 C17 . . . . -179.2(2) ?
O2 C16 C17 C22 . . . . 1.5(4) ?
C15 C16 C17 C22 . . . . -177.0(2) ?
O2 C16 C17 C18 . . . . -177.9(2) ?
C15 C16 C17 C18 . . . . 3.6(3) ?
C22 C17 C18 C19 . . . . -0.2(4) ?
C16 C17 C18 C19 . . . . 179.2(2) ?
C17 C18 C19 C20 . . . . -0.2(4) ?
C18 C19 C20 C21 . . . . 0.2(4) ?
C19 C20 C21 C22 . . . . 0.1(4) ?
C20 C21 C22 C17 . . . . -0.5(4) ?
C18 C17 C22 C21 . . . . 0.5(4) ?
C16 C17 C22 C21 . . . . -178.9(2) ?
